data_1529666
loop_
_publ_author_name
'Boilot, J.P.'
'Collin, G.'
'Colomban, P.'
'Comes, R.'

_publ_section_title
;
 X-ray scattering study of the fast-ion conductor beta'-alumina
;
_journal_name_full 'Physical Review, Serie 3. B - Condensed Matter (18,1978-)'
_journal_page_first 5912
_journal_page_last 5923
_journal_volume 22
_journal_year 1980
_chemical_formula_sum 'Al11 K1.58 O17'
_chemical_name_systematic 'K1.58 Al11 O17'
_space_group_IT_number 166
_symmetry_space_group_name_Hall '-R 3 2"'
_symmetry_space_group_name_H-M 'R -3 m :H'
_cell_angle_alpha 90
_cell_angle_beta 90
_cell_angle_gamma 120
_cell_formula_units_Z 3
_cell_length_a 5.63
_cell_length_b 5.63
_cell_length_c 34.00999
_cell_volume 933.585
_citation_journal_id_ASTM PRBMDO
_cod_data_source_file Boilot_PRBMDO_1980_802.cif
_cod_data_source_block Al11K1.58O17
_cod_original_cell_volume 933.5852
_cod_database_code 1529666

loop_
_symmetry_equiv_pos_as_xyz
x,y,z
-y,x-y,z
-x+y,-x,z
y,x,-z
-x,-x+y,-z
x-y,-y,-z
-x,-y,-z
y,-x+y,-z
x-y,x,-z
-y,-x,z
x,x-y,z
-x+y,y,z
x+2/3,y+1/3,z+1/3
-y+2/3,x-y+1/3,z+1/3
-x+y+2/3,-x+1/3,z+1/3
y+2/3,x+1/3,-z+1/3
-x+2/3,-x+y+1/3,-z+1/3
x-y+2/3,-y+1/3,-z+1/3
-x+2/3,-y+1/3,-z+1/3
y+2/3,-x+y+1/3,-z+1/3
x-y+2/3,x+1/3,-z+1/3
-y+2/3,-x+1/3,z+1/3
x+2/3,x-y+1/3,z+1/3
-x+y+2/3,y+1/3,z+1/3
x+1/3,y+2/3,z+2/3
-y+1/3,x-y+2/3,z+2/3
-x+y+1/3,-x+2/3,z+2/3
y+1/3,x+2/3,-z+2/3
-x+1/3,-x+y+2/3,-z+2/3
x-y+1/3,-y+2/3,-z+2/3
-x+1/3,-y+2/3,-z+2/3
y+1/3,-x+y+2/3,-z+2/3
x-y+1/3,x+2/3,-z+2/3
-y+1/3,-x+2/3,z+2/3
x+1/3,x-y+2/3,z+2/3
-x+y+1/3,y+2/3,z+2/3

loop_
_atom_site_label
_atom_site_type_symbol
_atom_site_fract_x
_atom_site_fract_y
_atom_site_fract_z
_atom_site_occupancy
_atom_site_U_iso_or_equiv
O2 O-2 0.15396 -0.15396 0.03384 1 0.0
K2 K+1 0.08717 -0.08717 -0.16784 0.16 0.0
Al2 Al+3 0 0 0.34988 1 0.0
K1 K+1 0 0 -0.17086 0.31 0.0
O1 O-2 0.16419 -0.16419 0.23615 1 0.0
O5 O-2 0 0 0.5 1 0.0
O4 O-2 0 0 0.2952 1 0.0
Al1 Al+3 0.16712 -0.16712 0.9298 1 0.0
O3 O-2 0 0 0.09512 1 0.0
Al4 Al+3 0 0 0 1 0.0
Al3 Al+3 0 0 0.44935 1 0.0
